data_4308990
loop_
_publ_author_name
'Shou-Tian Zheng'
'Jie Zhang'
'Guo-Yu Yang'

_publ_contact_author_address
; Coordination and Hydrothermal Chemistry Group
State Key Laboratory of Structural Chemistry
Fujian Institute of Research on The Structure of Matter
Chinese Academy of Sciences
Fuzhou, Fujian 350002
P. R. China
;
_publ_contact_author_email ygy@fjirsm.ac.cn
_publ_contact_author_fax '86 591 83710051'
_publ_contact_author_name 'Professor Guo-Yu Yang'
_publ_contact_author_phone '86 591 83710051'
_publ_section_title
;
Hydrothermal Syntheses and Crystal Structures of Two Novel, Hybrid
Materials Based on Secondary Transition-Metal-Incorporated Polyoxovanadate
Cluster Backbones: [Cd(dien)2]2[(dien)CdAs8V13O41(H2O)].4H2O and
[Cd(en)2]2[(en)2Cd2As8V12O40]
;
_journal_name_full 'Inorganic Chemistry'
_journal_page_first 2426
_journal_page_last 2430
_journal_paper_doi 10.1021/ic0486015
_journal_volume 44
_journal_year 2005
_chemical_formula_sum 'C20 H75 As8 Cd3 N15 O46 V13'
_chemical_formula_weight 2860.73
_chemical_name_systematic
;
 ?
;
_space_group_IT_number 15
_symmetry_cell_setting monoclinic
_symmetry_space_group_name_Hall '-C 2yc'
_symmetry_space_group_name_H-M 'C 1 2/c 1'
_atom_sites_solution_hydrogens geom
_atom_sites_solution_primary direct
_atom_sites_solution_secondary difmap
_audit_creation_method SHELXL-97
_cell_angle_alpha 90.00
_cell_angle_beta 122.8000(10)
_cell_angle_gamma 90.00
_cell_formula_units_Z 8
_cell_length_a 33.0247(2)
_cell_length_b 29.4271(5)
_cell_length_c 20.5927(3)
_cell_measurement_reflns_used 373
_cell_measurement_temperature 293(2)
_cell_measurement_theta_max 25.00
_cell_measurement_theta_min 1.83
_cell_volume 16821.8(4)
_computing_cell_refinement 'Bruker SMART'
_computing_data_collection 'Bruker SMART'
_computing_data_reduction 'Bruker SHELXTL'
_computing_molecular_graphics 'Bruker SHELXTL'
_computing_publication_material 'Bruker SHELXTL'
_computing_structure_refinement 'SHELXL-97 (Sheldrick, 1997)'
_computing_structure_solution 'SHELXS-97 (Sheldrick, 1990)'
_diffrn_ambient_temperature 293(2)
_diffrn_measured_fraction_theta_full 0.951
_diffrn_measured_fraction_theta_max 0.951
_diffrn_measurement_device_type 'CCD area detector'
_diffrn_measurement_method 'phi and omega scans'
_diffrn_radiation_monochromator graphite
_diffrn_radiation_source 'fine-focus sealed tube'
_diffrn_radiation_type MoK\a
_diffrn_radiation_wavelength 0.71073
_diffrn_reflns_av_R_equivalents 0.0788
_diffrn_reflns_av_sigmaI/netI 0.0817
_diffrn_reflns_limit_h_max 39
_diffrn_reflns_limit_h_min -22
_diffrn_reflns_limit_k_max 34
_diffrn_reflns_limit_k_min -33
_diffrn_reflns_limit_l_max 22
_diffrn_reflns_limit_l_min -24
_diffrn_reflns_number 28774
_diffrn_reflns_theta_full 25.00
_diffrn_reflns_theta_max 25.00
_diffrn_reflns_theta_min 1.83
_diffrn_standards_decay_% 0
_exptl_absorpt_coefficient_mu 5.325
_exptl_absorpt_correction_T_max 0.727
_exptl_absorpt_correction_T_min 0.413
_exptl_absorpt_correction_type empirical
_exptl_absorpt_process_details 'SADABS (Sheldrick, 1996)'
_exptl_crystal_colour brown
_exptl_crystal_density_diffrn 2.259
_exptl_crystal_density_method 'not measured'
_exptl_crystal_description plate
_exptl_crystal_F_000 11000
_exptl_crystal_size_max 0.68
_exptl_crystal_size_mid 0.14
_exptl_crystal_size_min 0.06
_refine_diff_density_max 1.165
_refine_diff_density_min -1.297
_refine_diff_density_rms 0.224
_refine_ls_extinction_method none
_refine_ls_goodness_of_fit_ref 1.197
_refine_ls_hydrogen_treatment mixed
_refine_ls_matrix_type full
_refine_ls_number_parameters 947
_refine_ls_number_reflns 14091
_refine_ls_number_restraints 16
_refine_ls_restrained_S_all 1.197
_refine_ls_R_factor_gt 0.0918
_refine_ls_shift/su_max 0.001
_refine_ls_shift/su_mean 0.000
_refine_ls_structure_factor_coef Fsqd
_refine_ls_weighting_details 'calc w=1/[\s^2^(Fo^2^)+(0.0000P)^2^+1082.0370P] where P=(Fo^2^+2Fc^2^)/3'
_refine_ls_weighting_scheme calc
_refine_ls_wR_factor_gt 0.1690
_refine_ls_wR_factor_ref 0.1927
_reflns_number_gt 10260
_reflns_number_total 14091
_reflns_threshold_expression >2sigma(I)
_cod_data_source_file ic0486015si20041007_051748.cif
_cod_data_source_block Cd-dien
_cod_depositor_comments
;
The following automatic conversions were performed:
'_symmetry_cell_setting' value 'Monoclinic' changed to 'monoclinic'
according to '/home/saulius/struct/CIF-dictionaries/cif_core.dic'
dictionary named 'cif_core.dic' version 2.4.1 from 2010-06-29.

Automatic conversion script
Id: cif_fix_enum 1527 2010-12-29 10:47:43Z saulius 
;
_cod_database_code 4308990
_refine_ls_r_factor_ref 0.1356

loop_
_symmetry_equiv_pos_as_xyz
'x, y, z'
'-x, y, -z+1/2'
'x+1/2, y+1/2, z'
'-x+1/2, y+1/2, -z+1/2'
'-x, -y, -z'
'x, -y, z-1/2'
'-x+1/2, -y+1/2, -z'
'x+1/2, -y+1/2, z-1/2'

loop_
_atom_site_label
_atom_site_type_symbol
_atom_site_fract_x
_atom_site_fract_y
_atom_site_fract_z
_atom_site_U_iso_or_equiv
_atom_site_adp_type
_atom_site_occupancy
_atom_site_symmetry_multiplicity
_atom_site_calc_flag
_atom_site_refinement_flags
_atom_site_disorder_assembly
_atom_site_disorder_group
Cd1 Cd 0.22198(5) 0.89084(4) 0.90998(7) 0.0370(3) Uani 1 1 d . . .
Cd2 Cd 0.41656(5) 1.11185(4) 0.92093(8) 0.0467(3) Uani 1 1 d . . .
Cd3 Cd -0.06244(10) 0.87999(9) 0.38155(17) 0.0787(7) Uani 0.91 1 d P . .
Cd3' Cd -0.0815(8) 0.8646(8) 0.3889(15) 0.071(6) Uani 0.09 1 d P . .
As1 As 0.13433(6) 0.93393(6) 0.71284(10) 0.0387(4) Uani 1 1 d . . .
As2 As 0.23158(6) 0.99555(5) 0.82182(10) 0.0349(4) Uani 1 1 d . . .
As3 As 0.24036(6) 0.76685(5) 0.89374(10) 0.0340(4) Uani 1 1 d . . .
As4 As 0.33805(6) 0.82816(6) 1.00288(9) 0.0357(4) Uani 1 1 d . . .
As5 As 0.36029(6) 0.94655(5) 0.67690(10) 0.0346(4) Uani 1 1 d . . .
As6 As 0.41904(6) 0.85586(6) 0.77358(10) 0.0355(4) Uani 1 1 d . . .
As7 As 0.24252(6) 0.74188(5) 0.58272(9) 0.0304(4) Uani 1 1 d . . .
As8 As 0.18355(6) 0.83138(6) 0.47980(9) 0.0347(4) Uani 1 1 d . . .
V1 V 0.15278(9) 0.78725(9) 0.60563(16) 0.0325(6) Uani 1 1 d . . .
V2 V 0.13732(9) 0.88792(9) 0.56753(16) 0.0346(6) Uani 1 1 d . . .
V3 V 0.19585(10) 0.97511(9) 0.62825(16) 0.0353(6) Uani 1 1 d . . .
V4 V 0.30107(10) 0.99103(8) 0.75146(15) 0.0308(6) Uani 1 1 d . . .
V5 V 0.38914(10) 0.93579(9) 0.86764(16) 0.0333(6) Uani 1 1 d . . .
V6 V 0.40074(9) 0.83757(8) 0.91788(15) 0.0297(6) Uani 1 1 d . . .
V7 V 0.33817(9) 0.75407(8) 0.86949(15) 0.0284(6) Uani 1 1 d . . .
V8 V 0.23662(9) 0.73499(8) 0.73746(15) 0.0292(6) Uani 1 1 d . . .
V9 V 0.15725(9) 0.82468(9) 0.74074(16) 0.0329(6) Uani 1 1 d . . .
V10 V 0.32707(10) 0.93008(8) 0.92883(15) 0.0317(6) Uani 1 1 d . . .
V11 V 0.24247(10) 0.92818(8) 0.56238(15) 0.0317(6) Uani 1 1 d . . .
V12 V 0.30737(9) 0.84106(8) 0.60427(15) 0.0302(6) Uani 1 1 d . . .
V13 V 0.34539(9) 0.76908(8) 0.73695(15) 0.0289(6) Uani 1 1 d . . .
O1 O 0.2574(4) 0.9447(4) 0.8709(7) 0.045(3) Uani 1 1 d . . .
O2 O 0.1667(5) 1.0197(4) 0.5803(7) 0.049(3) Uani 1 1 d . . .
O3 O 0.2914(4) 0.7877(3) 0.9819(6) 0.035(3) Uani 1 1 d . . .
O4 O 0.3658(4) 0.7091(3) 0.9187(6) 0.043(3) Uani 1 1 d . . .
O5 O 0.3521(4) 0.9571(4) 1.0100(6) 0.047(3) Uani 1 1 d . . .
O6 O 0.4383(4) 0.9649(4) 0.9211(6) 0.042(3) Uani 1 1 d . . .
O7 O 0.3779(4) 0.8949(3) 0.9307(6) 0.032(2) Uani 1 1 d . . .
O8 O 0.2319(4) 0.9537(4) 0.4855(7) 0.050(3) Uani 1 1 d . . .
O9 O 0.3767(4) 0.7305(4) 0.7287(7) 0.044(3) Uani 1 1 d . . .
O10 O 0.1095(4) 0.8111(4) 0.7387(7) 0.053(3) Uani 1 1 d . . .
O11 O 0.2717(4) 0.7560(4) 0.8459(6) 0.037(3) Uani 1 1 d . . .
O12 O 0.3018(4) 0.8728(3) 0.9453(6) 0.035(3) Uani 1 1 d . . .
O13 O 0.1518(4) 0.9363(4) 0.6445(7) 0.044(3) Uani 1 1 d . . .
O14 O 0.3113(4) 0.9073(3) 0.6240(6) 0.034(2) Uani 1 1 d . . .
O15 O 0.2106(4) 0.7528(3) 0.6290(6) 0.033(2) Uani 1 1 d . . .
O16 O 0.2120(4) 0.8180(4) 0.8505(6) 0.037(3) Uani 1 1 d . . .
O17 O 0.3141(4) 1.0438(4) 0.7570(7) 0.045(3) Uani 1 1 d . . .
O18 O 0.1703(4) 0.8887(3) 0.7707(6) 0.043(3) Uani 1 1 d . . .
O19 O 0.2389(4) 0.8605(3) 0.5422(7) 0.037(3) Uani 1 1 d . . .
O20 O 0.1680(4) 0.9813(3) 0.7734(7) 0.039(3) Uani 1 1 d . . .
O21 O 0.0829(4) 0.8981(4) 0.4948(7) 0.054(3) Uani 1 1 d . . .
O22 O 0.3787(4) 0.7883(3) 0.8441(6) 0.033(2) Uani 1 1 d . . .
O23 O 0.3622(4) 0.8287(3) 0.7112(6) 0.032(2) Uani 1 1 d . . .
O24 O 0.3563(4) 0.8057(3) 0.9407(6) 0.034(3) Uani 1 1 d . . .
O25 O 0.2254(4) 0.6822(3) 0.7393(6) 0.038(3) Uani 1 1 d . . .
O26 O 0.1358(4) 0.8431(3) 0.6338(6) 0.036(3) Uani 1 1 d . . .
O27 O 0.3549(4) 0.9554(3) 0.7561(6) 0.034(2) Uani 1 1 d . . .
O28 O 0.1831(4) 0.9253(3) 0.5596(6) 0.036(3) Uani 1 1 d . . .
O29 O 0.1611(4) 0.8321(3) 0.5406(6) 0.036(3) Uani 1 1 d . . .
O30 O 0.2041(4) 0.7737(4) 0.4951(5) 0.035(3) Uani 1 1 d . . .
O31 O 0.2590(4) 0.9729(3) 0.6431(6) 0.032(2) Uani 1 1 d . . .
O32 O 0.3249(4) 0.8314(4) 0.5472(7) 0.044(3) Uani 1 1 d . . .
O33 O 0.1814(4) 0.7716(3) 0.7126(6) 0.035(3) Uani 1 1 d . . .
O34 O 0.3339(4) 0.9674(3) 0.8562(6) 0.032(2) Uani 1 1 d . . .
O35 O 0.2895(3) 0.7835(3) 0.6317(5) 0.032(2) Uani 1 1 d . . .
O36 O 0.1056(4) 0.7564(4) 0.5486(7) 0.045(3) Uani 1 1 d . . .
O37 O 0.4096(4) 0.9069(3) 0.7200(6) 0.035(3) Uani 1 1 d . . .
O38 O 0.4546(4) 0.8286(4) 0.9911(6) 0.044(3) Uani 1 1 d . . .
O39 O 0.2376(3) 0.9871(3) 0.7403(5) 0.028(2) Uani 1 1 d . . .
O40 O 0.3016(3) 0.7413(3) 0.7599(6) 0.026(2) Uani 1 1 d . . .
O41 O 0.4077(4) 0.8768(3) 0.8433(6) 0.032(2) Uani 1 1 d . . .
N1 N 0.2575(7) 0.9420(5) 1.0194(10) 0.063(5) Uani 1 1 d . . .
H1A H 0.2757 0.9627 1.0145 0.076 Uiso 1 1 calc R . .
H1B H 0.2340 0.9568 1.0203 0.076 Uiso 1 1 calc R . .
N2 N 0.2321(8) 0.8502(5) 1.0234(11) 0.068(5) Uani 1 1 d . . .
N3 N 0.1443(6) 0.8891(7) 0.8885(11) 0.082(6) Uani 1 1 d . . .
H3A H 0.1322 0.9175 0.8791 0.098 Uiso 1 1 calc R . .
H3B H 0.1248 0.8721 0.8465 0.098 Uiso 1 1 calc R . .
N7 N 0.4758(6) 1.1114(6) 1.0555(9) 0.067(5) Uani 1 1 d . . .
H7A H 0.5043 1.1028 1.0632 0.080 Uiso 1 1 calc R . .
H7B H 0.4793 1.1397 1.0743 0.080 Uiso 1 1 calc R . .
N8 N 0.3911(5) 1.0516(4) 0.9728(8) 0.039(3) Uani 1 1 d . . .
N9 N 0.3451(5) 1.1378(6) 0.9105(10) 0.060(4) Uani 1 1 d . . .
H9A H 0.3528 1.1567 0.9499 0.072 Uiso 1 1 calc R . .
H9B H 0.3269 1.1532 0.8660 0.072 Uiso 1 1 calc R . .
N10 N -0.0269(19) 0.9103(18) 0.325(3) 0.28(2) Uiso 1 1 d . . .
H12A H -0.0107 0.9357 0.3496 0.331 Uiso 1 1 calc R . .
H12B H -0.0059 0.8904 0.3254 0.331 Uiso 1 1 calc R . .
N11 N -0.1216(8) 0.8729(6) 0.2461(11) 0.076(5) Uani 1 1 d . . .
N12 N -0.1386(8) 0.8873(6) 0.3685(13) 0.077(6) Uani 1 1 d . . .
C1 C 0.2864(14) 0.9177(12) 1.0896(15) 0.134(14) Uani 1 1 d . . .
H1C H 0.2974 0.9380 1.1331 0.161 Uiso 1 1 calc R . .
H1D H 0.3145 0.9053 1.0922 0.161 Uiso 1 1 calc R . .
C2 C 0.2583(13) 0.8813(11) 1.0931(12) 0.127(14) Uani 1 1 d . . .
H2A H 0.2345 0.8947 1.1013 0.153 Uiso 1 1 calc R . .
H2B H 0.2795 0.8628 1.1380 0.153 Uiso 1 1 calc R . .
C3 C 0.1840(12) 0.8342(7) 0.9960(19) 0.103(11) Uani 1 1 d . . .
H3C H 0.1835 0.8225 1.0396 0.124 Uiso 1 1 calc R . .
H3D H 0.1764 0.8092 0.9604 0.124 Uiso 1 1 calc R . .
C4 C 0.1450(12) 0.8703(9) 0.956(2) 0.118(12) Uani 1 1 d . . .
H4C H 0.1139 0.8570 0.9384 0.141 Uiso 1 1 calc R . .
H4D H 0.1509 0.8945 0.9916 0.141 Uiso 1 1 calc R . .
C9 C 0.4344(7) 1.0392(6) 1.0480(11) 0.052(5) Uani 1 1 d . . .
H9C H 0.4553 1.0207 1.0392 0.062 Uiso 1 1 calc R . .
H9D H 0.4247 1.0209 1.0766 0.062 Uiso 1 1 calc R . .
C10 C 0.4630(7) 1.0806(7) 1.0975(12) 0.066(6) Uani 1 1 d . . .
H10A H 0.4438 1.0969 1.1125 0.079 Uiso 1 1 calc R . .
H10B H 0.4921 1.0703 1.1441 0.079 Uiso 1 1 calc R . .
C11 C 0.3515(7) 1.0691(6) 0.9798(11) 0.052(5) Uani 1 1 d . . .
H11A H 0.3649 1.0861 1.0275 0.063 Uiso 1 1 calc R . .
H11B H 0.3333 1.0438 0.9816 0.063 Uiso 1 1 calc R . .
C12 C 0.3183(6) 1.0995(7) 0.9123(11) 0.052(5) Uani 1 1 d . . .
H12C H 0.3044 1.0824 0.8644 0.062 Uiso 1 1 calc R . .
H12D H 0.2923 1.1101 0.9171 0.062 Uiso 1 1 calc R . .
C13 C -0.067(2) 0.922(2) 0.239(4) 0.24(3) Uiso 1 1 d . . .
H13A H -0.0684 0.9547 0.2347 0.289 Uiso 1 1 calc R . .
H13B H -0.0569 0.9102 0.2068 0.289 Uiso 1 1 calc R . .
C14 C -0.1152(18) 0.9072(16) 0.207(2) 0.19(2) Uani 1 1 d . . .
H14A H -0.1344 0.9331 0.2033 0.232 Uiso 1 1 calc R . .
H14B H -0.1275 0.8968 0.1546 0.232 Uiso 1 1 calc R . .
C15 C -0.1694(10) 0.8761(13) 0.2316(19) 0.129(13) Uani 1 1 d . . .
H15A H -0.1889 0.8937 0.1847 0.154 Uiso 1 1 calc R . .
H15B H -0.1828 0.8457 0.2210 0.154 Uiso 1 1 calc R . .
C16 C -0.1756(11) 0.8947(13) 0.287(2) 0.128(13) Uani 1 1 d . . .
H16A H -0.2058 0.8833 0.2781 0.154 Uiso 1 1 calc R . .
H16B H -0.1793 0.9273 0.2786 0.154 Uiso 1 1 calc R . .
OW1 O 0.2639(7) 0.8667(7) 0.7647(11) 0.110(6) Uani 1 1 d . . .
OW2 O 0.5354(13) 0.8212(15) 1.318(3) 0.123(15) Uani 0.50 1 d P . .
OW3 O 0.0793(12) 0.7006(9) 0.4186(17) 0.073(9) Uani 0.50 1 d P . .
OW4 O 0.4457(9) 0.9073(9) 1.1005(14) 0.082(8) Uani 0.63 1 d P . .
OW5 O 0.1345(10) 1.0061(9) 0.4098(17) 0.195(13) Uani 1 1 d . . .
OW6 O 0.047(2) 0.754(4) 0.293(4) 0.16(5) Uani 0.25 1 d P . .
OW7 O 0.028(4) 1.055(4) 0.275(7) 0.18(4) Uiso 0.25 1 d P . .
OW8 O 0.045(2) 0.818(4) 0.791(4) 0.08(5) Uani 0.13 1 d P . .
OW9 O 0.563(2) 0.746(2) 1.402(3) 0.18(2) Uani 0.50 1 d P . .
OW10 O 0.059(3) 0.979(3) 0.410(5) 0.15(4) Uani 0.25 1 d P . .
N6 N 0.4395(6) 1.1865(5) 0.9071(10) 0.062(5) Uani 1 1 d D . .
H6A H 0.4240 1.2073 0.9180 0.075 Uiso 1 1 calc R . .
H6B H 0.4714 1.1902 0.9406 0.075 Uiso 1 1 calc R . .
C8 C 0.4276(8) 1.1933(7) 0.8286(15) 0.080(7) Uani 1 1 d D . .
H8A H 0.4545 1.1833 0.8255 0.096 Uiso 1 1 calc R . .
H8B H 0.4229 1.2255 0.8167 0.096 Uiso 1 1 calc R . .
C7 C 0.3816(7) 1.1673(8) 0.7671(12) 0.080(8) Uani 1 1 d D . .
H7C H 0.3539 1.1796 0.7656 0.097 Uiso 1 1 calc R . .
H7D H 0.3766 1.1716 0.7166 0.097 Uiso 1 1 calc R . .
N5 N 0.3854(6) 1.1187(5) 0.7844(9) 0.052(4) Uani 1 1 d D . .
C6 C 0.4127(10) 1.0949(9) 0.7659(16) 0.100(9) Uani 1 1 d D . .
H6C H 0.4389 1.1143 0.7744 0.121 Uiso 1 1 calc R . .
H6D H 0.3932 1.0880 0.7112 0.121 Uiso 1 1 calc R . .
C5 C 0.4341(10) 1.0511(7) 0.8092(15) 0.086(8) Uani 1 1 d D . .
H5A H 0.4549 1.0381 0.7942 0.104 Uiso 1 1 calc R . .
H5B H 0.4084 1.0295 0.7957 0.104 Uiso 1 1 calc R . .
N4 N 0.4639(7) 1.0594(5) 0.8987(11) 0.074(5) Uani 1 1 d D . .
H4A H 0.4929 1.0715 0.9145 0.089 Uiso 1 1 calc R . .
H4B H 0.4683 1.0333 0.9243 0.089 Uiso 1 1 calc R . .
N13 N -0.0343(17) 0.8063(11) 0.410(2) 0.25(2) Uiso 1 1 d D . .
C17 C -0.0081(15) 0.8003(12) 0.493(2) 0.181(17) Uiso 1 1 d D . .
H17A H 0.0258 0.7962 0.5124 0.218 Uiso 1 1 calc R . .
H17B H -0.0193 0.7726 0.5040 0.218 Uiso 1 1 calc R . .
C18 C -0.0126(16) 0.8397(13) 0.539(2) 0.194(19) Uiso 1 1 d D . .
H18A H -0.0450 0.8401 0.5284 0.233 Uiso 1 1 calc R . .
H18B H 0.0095 0.8343 0.5940 0.233 Uiso 1 1 calc R . .
N14 N -0.0022(13) 0.8833(12) 0.520(2) 0.25(2) Uiso 1 1 d D . .
C19 C -0.017(2) 0.9230(15) 0.528(2) 0.265 Uiso 1 1 d D . .
H19A H 0.0120 0.9413 0.5598 0.318 Uiso 1 1 calc R . .
H19B H -0.0314 0.9183 0.5571 0.318 Uiso 1 1 calc R . .
C20 C -0.0513(18) 0.9517(14) 0.458(3) 0.234 Uiso 1 1 d D . .
N15 N -0.0556(17) 0.9393(13) 0.379(2) 0.258 Uiso 1 1 d D . .

loop_
_atom_site_aniso_label
_atom_site_aniso_U_11
_atom_site_aniso_U_22
_atom_site_aniso_U_33
_atom_site_aniso_U_23
_atom_site_aniso_U_13
_atom_site_aniso_U_12
Cd1 0.0507(7) 0.0284(6) 0.0401(7) 0.0036(5) 0.0298(6) 0.0029(5)
Cd2 0.0395(7) 0.0371(7) 0.0554(8) 0.0035(6) 0.0203(7) 0.0013(6)
Cd3 0.0718(17) 0.0717(16) 0.0886(16) 0.0041(12) 0.0410(14) -0.0009(12)
Cd3' 0.058(14) 0.064(15) 0.076(14) -0.018(12) 0.025(12) 0.016(11)
As1 0.0365(9) 0.0320(9) 0.0472(10) 0.0029(8) 0.0224(9) 0.0035(7)
As2 0.0460(10) 0.0223(8) 0.0378(9) 0.0007(7) 0.0235(8) 0.0034(7)
As3 0.0434(10) 0.0243(8) 0.0434(10) 0.0051(7) 0.0295(9) 0.0024(7)
As4 0.0453(10) 0.0297(9) 0.0298(9) 0.0003(7) 0.0187(8) 0.0032(7)
As5 0.0451(10) 0.0244(8) 0.0388(9) -0.0058(7) 0.0257(8) -0.0119(7)
As6 0.0313(9) 0.0332(9) 0.0424(10) -0.0093(8) 0.0203(8) -0.0071(7)
As7 0.0369(9) 0.0230(8) 0.0330(9) -0.0076(7) 0.0201(8) -0.0087(7)
As8 0.0390(9) 0.0311(9) 0.0268(8) -0.0025(7) 0.0131(7) -0.0071(7)
V1 0.0304(14) 0.0258(14) 0.0373(15) -0.0024(12) 0.0157(13) -0.0056(11)
V2 0.0318(15) 0.0284(14) 0.0345(15) 0.0020(12) 0.0120(13) -0.0013(12)
V3 0.0411(16) 0.0239(14) 0.0347(15) 0.0039(12) 0.0165(13) 0.0019(12)
V4 0.0416(16) 0.0209(13) 0.0286(14) -0.0033(11) 0.0182(13) -0.0060(11)
V5 0.0364(15) 0.0237(13) 0.0360(15) -0.0049(12) 0.0171(13) -0.0056(11)
V6 0.0282(14) 0.0238(13) 0.0326(14) -0.0008(11) 0.0136(12) 0.0006(11)
V7 0.0307(14) 0.0198(13) 0.0344(15) 0.0023(11) 0.0174(12) 0.0013(10)
V8 0.0328(14) 0.0243(13) 0.0336(15) -0.0009(11) 0.0200(13) -0.0015(11)
V9 0.0311(14) 0.0297(14) 0.0416(16) 0.0001(12) 0.0220(13) -0.0010(11)
V10 0.0388(15) 0.0215(13) 0.0335(15) -0.0009(11) 0.0187(13) 0.0010(11)
V11 0.0408(16) 0.0225(13) 0.0301(14) 0.0006(11) 0.0181(13) -0.0040(11)
V12 0.0382(15) 0.0230(13) 0.0342(15) -0.0079(11) 0.0228(13) -0.0108(11)
V13 0.0329(14) 0.0206(13) 0.0359(15) -0.0058(11) 0.0204(13) -0.0056(11)
O1 0.042(7) 0.033(6) 0.062(8) 0.012(6) 0.029(6) 0.003(5)
O2 0.075(9) 0.019(6) 0.039(7) 0.007(5) 0.021(7) 0.008(6)
O3 0.049(7) 0.025(6) 0.037(6) 0.011(5) 0.026(6) 0.016(5)
O4 0.060(8) 0.022(6) 0.043(7) 0.003(5) 0.024(6) 0.011(5)
O5 0.055(8) 0.047(7) 0.037(7) -0.014(6) 0.022(6) -0.005(6)
O6 0.043(7) 0.031(6) 0.042(7) -0.017(5) 0.016(6) -0.008(5)
O7 0.043(6) 0.022(5) 0.030(6) -0.004(4) 0.019(5) -0.002(5)
O8 0.065(8) 0.042(7) 0.048(7) 0.004(6) 0.033(7) -0.011(6)
O9 0.049(7) 0.036(6) 0.061(8) -0.009(6) 0.040(7) 0.004(5)
O10 0.052(8) 0.054(8) 0.059(8) 0.008(7) 0.033(7) -0.002(6)
O11 0.044(7) 0.038(6) 0.034(6) 0.001(5) 0.026(6) 0.001(5)
O12 0.052(7) 0.017(5) 0.046(7) 0.007(5) 0.033(6) 0.007(5)
O13 0.056(7) 0.039(7) 0.051(7) -0.001(6) 0.038(6) -0.005(6)
O14 0.034(6) 0.025(5) 0.045(7) -0.006(5) 0.021(5) -0.008(5)
O15 0.039(6) 0.031(6) 0.032(6) -0.010(5) 0.022(5) -0.004(5)
O16 0.035(6) 0.037(6) 0.031(6) -0.007(5) 0.013(5) 0.008(5)
O17 0.066(8) 0.028(6) 0.047(7) -0.007(5) 0.034(7) -0.008(6)
O18 0.062(8) 0.017(5) 0.044(7) -0.009(5) 0.024(6) -0.002(5)
O19 0.036(6) 0.021(5) 0.056(7) -0.005(5) 0.025(6) -0.007(5)
O20 0.043(7) 0.024(6) 0.051(7) 0.005(5) 0.025(6) 0.003(5)
O21 0.031(6) 0.050(8) 0.046(7) 0.008(6) -0.001(6) 0.004(6)
O22 0.031(6) 0.028(6) 0.035(6) -0.003(5) 0.015(5) -0.001(5)
O23 0.037(6) 0.020(5) 0.041(6) -0.002(5) 0.022(5) -0.014(5)
O24 0.046(6) 0.015(5) 0.053(7) 0.000(5) 0.034(6) -0.001(5)
O25 0.043(7) 0.021(5) 0.045(7) 0.000(5) 0.021(6) -0.001(5)
O26 0.041(6) 0.026(6) 0.039(6) -0.002(5) 0.020(5) -0.002(5)
O27 0.036(6) 0.025(5) 0.036(6) 0.003(5) 0.017(5) -0.001(5)
O28 0.040(6) 0.031(6) 0.042(6) 0.005(5) 0.025(6) 0.003(5)
O29 0.053(7) 0.016(5) 0.046(7) -0.007(5) 0.031(6) -0.006(5)
O30 0.045(6) 0.042(6) 0.011(5) 0.002(4) 0.010(5) 0.002(5)
O31 0.039(6) 0.013(5) 0.040(6) 0.008(4) 0.018(5) 0.004(4)
O32 0.058(8) 0.032(6) 0.047(7) -0.015(5) 0.032(6) -0.019(6)
O33 0.040(6) 0.031(6) 0.042(6) -0.010(5) 0.027(6) -0.003(5)
O34 0.038(6) 0.018(5) 0.033(6) -0.001(4) 0.015(5) -0.001(4)
O35 0.033(6) 0.032(6) 0.023(5) 0.006(4) 0.011(5) -0.009(5)
O36 0.028(6) 0.040(7) 0.057(8) -0.008(6) 0.016(6) -0.004(5)
O37 0.042(6) 0.035(6) 0.042(6) -0.005(5) 0.032(6) -0.011(5)
O38 0.032(6) 0.047(7) 0.037(6) -0.012(5) 0.008(5) -0.004(5)
O39 0.028(6) 0.029(5) 0.024(5) -0.001(4) 0.013(5) -0.003(4)
O40 0.020(5) 0.025(5) 0.034(6) 0.006(4) 0.015(5) 0.003(4)
O41 0.040(6) 0.012(5) 0.049(7) -0.011(5) 0.027(6) -0.007(4)
N1 0.091(13) 0.027(8) 0.080(13) -0.006(8) 0.052(11) 0.006(8)
N2 0.120(16) 0.028(8) 0.092(14) 0.031(9) 0.080(13) 0.025(10)
N3 0.073(13) 0.109(16) 0.089(14) -0.016(13) 0.059(12) -0.022(12)
N7 0.048(10) 0.068(12) 0.060(11) 0.018(9) 0.013(9) -0.005(9)
N8 0.042(8) 0.024(7) 0.046(8) 0.000(6) 0.020(7) 0.006(6)
N9 0.044(9) 0.059(11) 0.062(11) -0.003(9) 0.019(8) 0.015(8)
N11 0.108(16) 0.062(12) 0.067(12) -0.001(10) 0.054(13) 0.002(11)
N12 0.095(15) 0.057(11) 0.100(16) 0.021(11) 0.066(14) 0.030(11)
C1 0.21(4) 0.14(3) 0.063(18) 0.059(19) 0.08(2) 0.04(3)
C2 0.22(4) 0.14(3) 0.033(13) 0.045(15) 0.076(19) 0.10(3)
C3 0.18(3) 0.030(12) 0.18(3) 0.013(15) 0.15(3) 0.013(16)
C4 0.17(3) 0.080(19) 0.20(3) 0.01(2) 0.17(3) -0.01(2)
C9 0.052(11) 0.027(9) 0.062(12) 0.011(9) 0.022(10) -0.009(8)
C10 0.048(12) 0.065(14) 0.059(13) -0.006(11) 0.012(11) 0.010(11)
C11 0.062(12) 0.044(11) 0.059(12) -0.001(9) 0.039(11) -0.003(9)
C12 0.028(9) 0.065(13) 0.054(12) -0.010(10) 0.016(9) -0.001(9)
C14 0.24(5) 0.21(5) 0.08(2) -0.03(3) 0.05(3) -0.12(4)
C15 0.08(2) 0.18(4) 0.11(3) -0.05(2) 0.04(2) 0.03(2)
C16 0.09(2) 0.15(3) 0.18(4) 0.05(3) 0.09(3) 0.02(2)
OW1 0.126(16) 0.114(15) 0.103(14) -0.021(12) 0.071(13) -0.001(13)
OW2 0.09(3) 0.16(4) 0.16(4) -0.05(3) 0.10(3) -0.04(3)
OW3 0.11(2) 0.048(17) 0.08(2) 0.007(15) 0.06(2) 0.023(17)
OW4 0.072(16) 0.10(2) 0.070(16) 0.009(15) 0.038(14) -0.024(15)
OW5 0.16(2) 0.13(2) 0.18(3) 0.038(19) 0.02(2) 0.007(19)
OW6 0.06(4) 0.34(13) 0.13(6) 0.20(8) 0.08(4) 0.11(6)
OW8 0.01(4) 0.26(14) 0.04(5) -0.08(6) 0.05(4) -0.04(6)
OW9 0.25(6) 0.20(5) 0.11(4) -0.06(4) 0.10(4) -0.06(5)
OW10 0.09(5) 0.17(8) 0.17(8) 0.16(7) 0.06(5) 0.04(5)
N6 0.061(11) 0.044(10) 0.077(13) -0.020(9) 0.034(10) 0.006(8)
C8 0.078(16) 0.038(12) 0.13(2) -0.015(13) 0.058(17) -0.007(11)
C7 0.037(11) 0.11(2) 0.064(14) 0.044(14) 0.009(11) 0.004(12)
N5 0.065(11) 0.050(10) 0.048(9) 0.005(8) 0.034(9) 0.002(8)
C6 0.09(2) 0.08(2) 0.10(2) -0.025(17) 0.034(18) -0.025(17)
C5 0.12(2) 0.048(14) 0.11(2) -0.026(14) 0.076(19) -0.007(14)
N4 0.092(14) 0.042(10) 0.107(16) 0.014(10) 0.068(13) 0.014(9)

loop_
_atom_type_symbol
_atom_type_description
_atom_type_scat_dispersion_real
_atom_type_scat_dispersion_imag
_atom_type_scat_source
C C 0.0033 0.0016 'International Tables Vol C Tables 4.2.6.8 and 6.1.1.4'
H H 0.0000 0.0000 'International Tables Vol C Tables 4.2.6.8 and 6.1.1.4'
N N 0.0061 0.0033 'International Tables Vol C Tables 4.2.6.8 and 6.1.1.4'
O O 0.0106 0.0060 'International Tables Vol C Tables 4.2.6.8 and 6.1.1.4'
V V 0.3005 0.5294 'International Tables Vol C Tables 4.2.6.8 and 6.1.1.4'
As As 0.0499 2.0058 'International Tables Vol C Tables 4.2.6.8 and 6.1.1.4'
Cd Cd -0.8075 1.2024 'International Tables Vol C Tables 4.2.6.8 and 6.1.1.4'

loop_
_geom_angle_atom_site_label_1
_geom_angle_atom_site_label_2
_geom_angle_atom_site_label_3
_geom_angle
_geom_angle_site_symmetry_1
_geom_angle_site_symmetry_3
_geom_angle_publ_flag
N3 Cd1 O1 130.0(6) . . ?
N3 Cd1 O12 164.6(6) . . ?
O1 Cd1 O12 65.3(4) . . ?
N3 Cd1 O16 92.9(6) . . ?
O1 Cd1 O16 112.5(4) . . ?
O12 Cd1 O16 77.3(3) . . ?
N3 Cd1 O18 77.3(6) . . ?
O1 Cd1 O18 77.0(4) . . ?
O12 Cd1 O18 108.0(4) . . ?
O16 Cd1 O18 63.7(3) . . ?
N3 Cd1 N1 96.8(6) . . ?
O1 Cd1 N1 79.6(5) . . ?
O12 Cd1 N1 87.5(5) . . ?
O16 Cd1 N1 153.4(5) . . ?
O18 Cd1 N1 142.8(5) . . ?
N3 Cd1 N2 75.2(7) . . ?
O1 Cd1 N2 143.8(6) . . ?
O12 Cd1 N2 92.4(5) . . ?
O16 Cd1 N2 87.8(5) . . ?
O18 Cd1 N2 138.9(6) . . ?
N1 Cd1 N2 70.9(6) . . ?
N7 Cd2 N9 104.9(6) . . ?
N7 Cd2 N6 91.7(6) . . ?
N9 Cd2 N6 93.3(6) . . ?
N7 Cd2 N4 90.5(7) . . ?
N9 Cd2 N4 154.5(6) . . ?
N6 Cd2 N4 106.6(6) . . ?
N7 Cd2 N5 156.7(6) . . ?
N9 Cd2 N5 95.3(6) . . ?
N6 Cd2 N5 75.4(5) . . ?
N4 Cd2 N5 75.2(6) . . ?
N7 Cd2 N8 75.3(5) . . ?
N9 Cd2 N8 73.3(5) . . ?
N6 Cd2 N8 157.8(5) . . ?
N4 Cd2 N8 91.7(5) . . ?
N5 Cd2 N8 122.5(5) . . ?
Cd3' Cd3 N15 131(2) . . ?
Cd3' Cd3 N10 161(2) . . ?
N15 Cd3 N10 58.7(19) . . ?
Cd3' Cd3 N13 71.9(19) . . ?
N15 Cd3 N13 153.8(19) . . ?
N10 Cd3 N13 104.7(18) . . ?
Cd3' Cd3 N12 40.2(16) . . ?
N15 Cd3 N12 92.9(17) . . ?
N10 Cd3 N12 136.2(15) . . ?
N13 Cd3 N12 111.6(13) . . ?
Cd3' Cd3 N11 86.9(18) . . ?
N15 Cd3 N11 95.0(14) . . ?
N10 Cd3 N11 75.7(14) . . ?
N13 Cd3 N11 100.1(11) . . ?
N12 Cd3 N11 74.5(7) . . ?
Cd3' Cd3 N14 92(2) . . ?
N15 Cd3 N14 87.6(14) . . ?
N10 Cd3 N14 105.4(16) . . ?
N13 Cd3 N14 77.2(11) . . ?
N12 Cd3 N14 105.8(10) . . ?
N11 Cd3 N14 177.3(10) . . ?
Cd3' Cd3 C20 102(2) . . ?
N15 Cd3 C20 38.4(12) . . ?
N10 Cd3 C20 92.9(18) . . ?
N13 Cd3 C20 136.3(13) . . ?
N12 Cd3 C20 77.6(13) . . ?
N11 Cd3 C20 123.1(12) . . ?
N14 Cd3 C20 59.4(10) . . ?
Cd3 Cd3' N12 122(2) . . ?
Cd3 Cd3' N13 86(2) . . ?
N12 Cd3' N13 150(2) . . ?
Cd3 Cd3' N15 33.8(17) . . ?
N12 Cd3' N15 90.9(16) . . ?
N13 Cd3' N15 118.9(19) . . ?
Cd3 Cd3' N11 73.2(19) . . ?
N12 Cd3' N11 82.6(12) . . ?
N13 Cd3' N11 100.2(14) . . ?
N15 Cd3' N11 78.3(14) . . ?
Cd3 Cd3' N14 69.2(18) . . ?
N12 Cd3' N14 119.7(15) . . ?
N13 Cd3' N14 75.7(13) . . ?
N15 Cd3' N14 71.9(12) . . ?
N11 Cd3' N14 142.4(16) . . ?
Cd3 Cd3' C18 96(2) . . ?
N12 Cd3' C18 118.3(16) . . ?
N13 Cd3' C18 60.5(11) . . ?
N15 Cd3' C18 102.8(14) . . ?
N11 Cd3' C18 158.9(13) . . ?
N14 Cd3' C18 30.9(7) . . ?
O18 As1 O13 100.1(5) . . ?
O18 As1 O20 100.4(5) . . ?
O13 As1 O20 100.0(5) . . ?
O1 As2 O39 98.9(5) . . ?
O1 As2 O20 100.2(5) . . ?
O39 As2 O20 97.7(5) . . ?
O16 As3 O3 100.0(5) . . ?
O16 As3 O11 100.5(5) . . ?
O3 As3 O11 96.3(5) . . ?
O12 As4 O3 98.7(5) . . ?
O12 As4 O24 99.5(5) . . ?
O3 As4 O24 99.1(4) . . ?
O27 As5 O14 98.4(5) . . ?
O27 As5 O37 99.2(5) . . ?
O14 As5 O37 99.2(5) . . ?
O41 As6 O23 97.8(5) . . ?
O41 As6 O37 99.5(5) . . ?
O23 As6 O37 99.7(5) . . ?
O15 As7 O35 99.1(5) . . ?
O15 As7 O30 98.2(5) . . ?
O35 As7 O30 97.6(5) . . ?
O29 As8 O19 98.2(5) . . ?
O29 As8 O30 98.8(5) . . ?
O19 As8 O30 100.7(5) . . ?
O36 V1 O33 112.2(5) . . ?
O36 V1 O26 111.9(5) . . ?
O33 V1 O26 84.4(4) . . ?
O36 V1 O15 108.1(5) . . ?
O33 V1 O15 77.8(4) . . ?
O26 V1 O15 139.9(4) . . ?
O36 V1 O29 108.0(5) . . ?
O33 V1 O29 139.8(5) . . ?
O26 V1 O29 78.8(4) . . ?
O15 V1 O29 92.1(4) . . ?
O36 V1 V9 115.7(4) . . ?
O33 V1 V9 42.2(3) . . ?
O26 V1 V9 42.6(3) . . ?
O15 V1 V9 114.7(3) . . ?
O29 V1 V9 115.7(3) . . ?
O36 V1 V2 113.3(4) . . ?
O33 V1 V2 116.0(3) . . ?
O26 V1 V2 37.7(3) . . ?
O15 V1 V2 124.6(3) . . ?
O29 V1 V2 41.3(3) . . ?
V9 V1 V2 78.04(10) . . ?
O36 V1 V8 114.5(4) . . ?
O33 V1 V8 38.1(3) . . ?
O26 V1 V8 115.8(3) . . ?
O15 V1 V8 39.8(3) . . ?
O29 V1 V8 122.8(3) . . ?
V9 V1 V8 77.80(10) . . ?
V2 V1 V8 131.92(11) . . ?
O21 V2 O26 109.9(6) . . ?
O21 V2 O28 109.8(6) . . ?
O26 V2 O28 140.2(5) . . ?
O21 V2 O13 105.8(6) . . ?
O26 V2 O13 90.8(4) . . ?
O28 V2 O13 78.4(4) . . ?
O21 V2 O29 107.2(6) . . ?
O26 V2 O29 78.5(4) . . ?
O28 V2 O29 90.0(4) . . ?
O13 V2 O29 147.0(5) . . ?
O21 V2 V1 111.4(5) . . ?
O26 V2 V1 37.9(3) . . ?
O28 V2 V1 122.9(3) . . ?
O13 V2 V1 124.0(3) . . ?
O29 V2 V1 40.8(3) . . ?
O21 V2 V3 111.2(5) . . ?
O26 V2 V3 122.9(3) . . ?
O28 V2 V3 37.7(3) . . ?
O13 V2 V3 40.8(3) . . ?
O29 V2 V3 122.8(3) . . ?
V1 V2 V3 137.38(12) . . ?
O2 V3 O28 110.6(5) . . ?
O2 V3 O31 111.0(6) . . ?
O28 V3 O31 83.1(4) . . ?
O2 V3 O39 112.1(5) . . ?
O28 V3 O39 137.2(4) . . ?
O31 V3 O39 79.1(4) . . ?
O2 V3 O13 108.6(6) . . ?
O28 V3 O13 78.4(4) . . ?
O31 V3 O13 140.1(4) . . ?
O39 V3 O13 91.0(4) . . ?
O2 V3 V11 113.2(5) . . ?
O28 V3 V11 41.5(3) . . ?
O31 V3 V11 42.1(3) . . ?
O39 V3 V11 114.9(3) . . ?
O13 V3 V11 115.0(3) . . ?
O2 V3 V4 114.9(5) . . ?
O28 V3 V4 115.5(3) . . ?
O31 V3 V4 39.2(3) . . ?
O39 V3 V4 40.2(3) . . ?
O13 V3 V4 123.5(4) . . ?
V11 V3 V4 78.83(10) . . ?
O2 V3 V2 113.6(5) . . ?
O28 V3 V2 38.3(3) . . ?
O31 V3 V2 115.2(3) . . ?
O39 V3 V2 121.1(3) . . ?
O13 V3 V2 40.1(3) . . ?
V11 V3 V2 77.64(10) . . ?
V4 V3 V2 131.25(11) . . ?
O17 V4 O34 107.5(5) . . ?
O17 V4 O31 110.1(5) . . ?
O34 V4 O31 142.4(4) . . ?
O17 V4 O39 107.0(5) . . ?
O34 V4 O39 91.5(4) . . ?
O31 V4 O39 78.4(4) . . ?
O17 V4 O27 107.7(5) . . ?
O34 V4 O27 79.3(4) . . ?
O31 V4 O27 88.6(4) . . ?
O39 V4 O27 145.3(4) . . ?
O17 V4 V3 110.7(5) . . ?
O34 V4 V3 124.8(3) . . ?
O31 V4 V3 38.7(3) . . ?
O39 V4 V3 40.0(3) . . ?
O27 V4 V3 122.6(3) . . ?
O17 V4 V5 110.8(5) . . ?
O34 V4 V5 38.4(3) . . ?
O31 V4 V5 122.4(3) . . ?
O39 V4 V5 124.0(3) . . ?
O27 V4 V5 41.0(3) . . ?
V3 V4 V5 138.49(11) . . ?
O6 V5 O34 110.9(5) . . ?
O6 V5 O7 110.7(5) . . ?
O34 V5 O7 82.6(4) . . ?
O6 V5 O41 107.5(5) . . ?
O34 V5 O41 141.4(4) . . ?
O7 V5 O41 79.9(4) . . ?
O6 V5 O27 111.0(5) . . ?
O34 V5 O27 79.3(4) . . ?
O7 V5 O27 138.0(4) . . ?
O41 V5 O27 91.3(4) . . ?
O6 V5 V10 114.3(4) . . ?
O34 V5 V10 41.6(3) . . ?
O7 V5 V10 41.3(3) . . ?
O41 V5 V10 116.0(3) . . ?
O27 V5 V10 114.4(3) . . ?
O6 V5 V6 112.2(4) . . ?
O34 V5 V6 115.8(3) . . ?
O7 V5 V6 38.4(3) . . ?
O41 V5 V6 41.7(3) . . ?
O27 V5 V6 123.5(3) . . ?
V10 V5 V6 77.70(9) . . ?
O6 V5 V4 115.4(4) . . ?
O34 V5 V4 38.4(3) . . ?
O7 V5 V4 114.1(3) . . ?
O41 V5 V4 124.0(3) . . ?
O27 V5 V4 41.0(3) . . ?
V10 V5 V4 77.06(10) . . ?
V6 V5 V4 131.97(11) . . ?
O38 V6 O7 109.3(5) . . ?
O38 V6 O22 111.6(5) . . ?
O7 V6 O22 139.1(4) . . ?
O38 V6 O24 106.3(6) . . ?
O7 V6 O24 89.3(4) . . ?
O22 V6 O24 79.7(4) . . ?
O38 V6 O41 106.3(5) . . ?
O7 V6 O41 79.5(4) . . ?
O22 V6 O41 88.9(4) . . ?
O24 V6 O41 147.3(4) . . ?
O38 V6 V7 112.8(4) . . ?
O7 V6 V7 120.8(3) . . ?
O22 V6 V7 39.6(3) . . ?
O24 V6 V7 40.2(3) . . ?
O41 V6 V7 123.5(3) . . ?
O38 V6 V5 110.3(4) . . ?
O7 V6 V5 38.9(3) . . ?
O22 V6 V5 121.6(3) . . ?
O24 V6 V5 123.8(3) . . ?
O41 V6 V5 40.8(3) . . ?
V7 V6 V5 136.86(11) . . ?
O4 V7 O40 110.8(5) . . ?
O4 V7 O22 110.7(5) . . ?
O40 V7 O22 82.7(4) . . ?
O4 V7 O24 109.0(5) . . ?
O40 V7 O24 140.0(4) . . ?
O22 V7 O24 79.9(4) . . ?
O4 V7 O11 110.7(5) . . ?
O40 V7 O11 79.1(4) . . ?
O22 V7 O11 138.4(4) . . ?
O24 V7 O11 90.6(4) . . ?
O4 V7 V13 114.1(4) . . ?
O40 V7 V13 41.3(3) . . ?
O22 V7 V13 41.7(3) . . ?
O24 V7 V13 115.9(3) . . ?
O11 V7 V13 114.3(3) . . ?
O4 V7 V6 114.1(4) . . ?
O40 V7 V6 115.3(3) . . ?
O22 V7 V6 39.0(3) . . ?
O24 V7 V6 41.0(3) . . ?
O11 V7 V6 122.0(3) . . ?
V13 V7 V6 78.21(9) . . ?
O4 V7 V8 112.8(4) . . ?
O40 V7 V8 39.1(3) . . ?
O22 V7 V8 116.2(3) . . ?
O24 V7 V8 123.9(3) . . ?
O11 V7 V8 40.4(3) . . ?
V13 V7 V8 78.34(9) . . ?
V6 V7 V8 132.81(11) . . ?
O25 V8 O33 110.4(5) . . ?
O25 V8 O40 109.1(5) . . ?
O33 V8 O40 140.5(4) . . ?
O25 V8 O11 106.1(5) . . ?
O33 V8 O11 90.9(4) . . ?
O40 V8 O11 78.8(4) . . ?
O25 V8 O15 108.6(5) . . ?
O33 V8 O15 77.5(4) . . ?
O40 V8 O15 89.6(4) . . ?
O11 V8 O15 145.3(4) . . ?
O25 V8 V7 108.6(4) . . ?
O33 V8 V7 124.4(3) . . ?
O40 V8 V7 38.9(3) . . ?
O11 V8 V7 40.3(3) . . ?
O15 V8 V7 124.0(3) . . ?
O25 V8 V1 113.6(4) . . ?
O33 V8 V1 37.8(3) . . ?
O40 V8 V1 121.2(3) . . ?
O11 V8 V1 122.9(3) . . ?
O15 V8 V1 39.7(3) . . ?
V7 V8 V1 137.82(11) . . ?
O10 V9 O18 107.0(6) . . ?
O10 V9 O33 110.0(6) . . ?
O18 V9 O33 143.0(5) . . ?
O10 V9 O26 106.5(6) . . ?
O18 V9 O26 88.4(5) . . ?
O33 V9 O26 81.3(4) . . ?
O10 V9 O16 106.3(6) . . ?
O18 V9 O16 80.1(5) . . ?
O33 V9 O16 89.6(4) . . ?
O26 V9 O16 147.2(5) . . ?
O10 V9 V1 109.8(5) . . ?
O18 V9 V1 123.5(4) . . ?
O33 V9 V1 40.9(3) . . ?
O26 V9 V1 40.9(3) . . ?
O16 V9 V1 126.1(3) . . ?
O5 V10 O7 106.6(5) . . ?
O5 V10 O34 107.9(5) . . ?
O7 V10 O34 81.9(4) . . ?
O5 V10 O1 107.0(6) . . ?
O7 V10 O1 146.3(5) . . ?
O34 V10 O1 89.7(4) . . ?
O5 V10 O12 105.5(5) . . ?
O7 V10 O12 89.1(4) . . ?
O34 V10 O12 146.6(4) . . ?
O1 V10 O12 80.2(4) . . ?
O5 V10 V5 109.3(5) . . ?
O7 V10 V5 41.1(3) . . ?
O34 V10 V5 41.1(3) . . ?
O1 V10 V5 125.6(4) . . ?
O12 V10 V5 125.2(3) . . ?
O8 V11 O28 108.4(6) . . ?
O8 V11 O31 109.6(5) . . ?
O28 V11 O31 82.3(4) . . ?
O8 V11 O14 109.4(6) . . ?
O28 V11 O14 142.0(4) . . ?
O31 V11 O14 88.3(4) . . ?
O8 V11 O19 107.3(6) . . ?
O28 V11 O19 90.3(4) . . ?
O31 V11 O19 142.8(4) . . ?
O14 V11 O19 75.4(4) . . ?
O8 V11 V3 110.6(5) . . ?
O28 V11 V3 41.1(3) . . ?
O31 V11 V3 41.7(3) . . ?
O14 V11 V3 123.9(3) . . ?
O19 V11 V3 125.4(3) . . ?
O32 V12 O35 110.0(5) . . ?
O32 V12 O14 108.6(5) . . ?
O35 V12 O14 141.5(5) . . ?
O32 V12 O23 108.0(5) . . ?
O35 V12 O23 76.1(4) . . ?
O14 V12 O23 91.9(4) . . ?
O32 V12 O19 108.6(6) . . ?
O35 V12 O19 91.1(4) . . ?
O14 V12 O19 76.9(4) . . ?
O23 V12 O19 143.5(5) . . ?
O9 V13 O40 109.8(5) . . ?
O9 V13 O22 109.0(5) . . ?
O40 V13 O22 83.3(4) . . ?
O9 V13 O35 107.8(5) . . ?
O40 V13 O35 88.9(4) . . ?
O22 V13 O35 142.8(4) . . ?
O9 V13 O23 107.8(5) . . ?
O40 V13 O23 142.2(4) . . ?
O22 V13 O23 88.7(4) . . ?
O35 V13 O23 75.6(4) . . ?
O9 V13 V7 112.2(4) . . ?
O40 V13 V7 41.4(3) . . ?
O22 V13 V7 42.2(3) . . ?
O35 V13 V7 123.9(3) . . ?
O23 V13 V7 124.1(3) . . ?
As2 O1 V10 125.4(6) . . ?
As2 O1 Cd1 126.6(6) . . ?
V10 O1 Cd1 106.1(5) . . ?
As3 O3 As4 133.0(6) . . ?
V6 O7 V5 102.7(5) . . ?
V6 O7 V10 149.0(6) . . ?
V5 O7 V10 97.6(4) . . ?
As3 O11 V7 139.6(6) . . ?
As3 O11 V8 120.9(6) . . ?
V7 O11 V8 99.3(5) . . ?
As4 O12 V10 123.9(6) . . ?
As4 O12 Cd1 128.0(5) . . ?
V10 O12 Cd1 104.8(4) . . ?
As1 O13 V2 124.0(6) . . ?
As1 O13 V3 136.2(6) . . ?
V2 O13 V3 99.1(5) . . ?
As5 O14 V12 133.9(6) . . ?
As5 O14 V11 121.7(5) . . ?
V12 O14 V11 104.2(5) . . ?
As7 O15 V1 137.0(6) . . ?
As7 O15 V8 122.0(6) . . ?
V1 O15 V8 100.6(4) . . ?
As3 O16 V9 124.7(6) . . ?
As3 O16 Cd1 128.5(5) . . ?
V9 O16 Cd1 106.3(4) . . ?
As1 O18 V9 124.4(6) . . ?
As1 O18 Cd1 124.7(5) . . ?
V9 O18 Cd1 107.0(5) . . ?
As8 O19 V12 133.6(6) . . ?
As8 O19 V11 123.0(6) . . ?
V12 O19 V11 103.4(5) . . ?
As1 O20 As2 130.9(6) . . ?
V6 O22 V13 148.4(6) . . ?
V6 O22 V7 101.4(5) . . ?
V13 O22 V7 96.1(4) . . ?
As6 O23 V12 133.4(5) . . ?
As6 O23 V13 122.4(6) . . ?
V12 O23 V13 103.7(4) . . ?
As4 O24 V7 136.5(6) . . ?
As4 O24 V6 124.3(5) . . ?
V7 O24 V6 98.8(5) . . ?
V2 O26 V1 104.4(5) . . ?
V2 O26 V9 147.7(6) . . ?
V1 O26 V9 96.5(5) . . ?
As5 O27 V5 137.6(6) . . ?
As5 O27 V4 124.3(6) . . ?
V5 O27 V4 98.0(5) . . ?
V3 O28 V11 97.5(5) . . ?
V3 O28 V2 104.0(5) . . ?
V11 O28 V2 147.6(6) . . ?
As8 O29 V1 136.7(6) . . ?
As8 O29 V2 125.4(5) . . ?
V1 O29 V2 97.8(5) . . ?
As8 O30 As7 131.3(6) . . ?
V3 O31 V11 96.2(5) . . ?
V3 O31 V4 102.1(5) . . ?
V11 O31 V4 148.5(5) . . ?
V1 O33 V8 104.1(5) . . ?
V1 O33 V9 96.9(5) . . ?
V8 O33 V9 146.5(6) . . ?
V4 O34 V5 103.1(5) . . ?
V4 O34 V10 145.1(6) . . ?
V5 O34 V10 97.4(4) . . ?
As7 O35 V12 136.5(5) . . ?
As7 O35 V13 118.4(5) . . ?
V12 O35 V13 104.5(4) . . ?
As6 O37 As5 131.1(6) . . ?
As2 O39 V3 138.6(5) . . ?
As2 O39 V4 121.6(5) . . ?
V3 O39 V4 99.8(4) . . ?
V13 O40 V7 97.2(4) . . ?
V13 O40 V8 149.2(5) . . ?
V7 O40 V8 102.0(4) . . ?
As6 O41 V5 137.0(6) . . ?
As6 O41 V6 125.0(5) . . ?
V5 O41 V6 97.5(4) . . ?
C1 N1 Cd1 110.8(17) . . ?
C1 N1 H1A 109.5 . . ?
Cd1 N1 H1A 109.5 . . ?
C1 N1 H1B 109.5 . . ?
Cd1 N1 H1B 109.5 . . ?
H1A N1 H1B 108.1 . . ?
C3 N2 C2 120(2) . . ?
C3 N2 Cd1 103.3(15) . . ?
C2 N2 Cd1 108.5(14) . . ?
C4 N3 Cd1 111.6(17) . . ?
C4 N3 H3A 109.3 . . ?
Cd1 N3 H3A 109.3 . . ?
C4 N3 H3B 109.3 . . ?
Cd1 N3 H3B 109.3 . . ?
H3A N3 H3B 108.0 . . ?
C10 N7 Cd2 111.9(12) . . ?
C10 N7 H7A 109.2 . . ?
Cd2 N7 H7A 109.2 . . ?
C10 N7 H7B 109.2 . . ?
Cd2 N7 H7B 109.2 . . ?
H7A N7 H7B 107.9 . . ?
C9 N8 C11 112.8(15) . . ?
C9 N8 Cd2 105.8(10) . . ?
C11 N8 Cd2 108.7(10) . . ?
C12 N9 Cd2 109.8(11) . . ?
C12 N9 H9A 109.7 . . ?
Cd2 N9 H9A 109.7 . . ?
C12 N9 H9B 109.7 . . ?
Cd2 N9 H9B 109.7 . . ?
H9A N9 H9B 108.2 . . ?
C13 N10 Cd3 108(4) . . ?
C13 N10 H12A 110.2 . . ?
Cd3 N10 H12A 110.2 . . ?
C13 N10 H12B 110.2 . . ?
Cd3 N10 H12B 110.2 . . ?
H12A N10 H12B 108.5 . . ?
C14 N11 C15 109(3) . . ?
C14 N11 Cd3 109.4(19) . . ?
C15 N11 Cd3 110.2(16) . . ?
C14 N11 Cd3' 128(2) . . ?
C15 N11 Cd3' 94.2(18) . . ?
Cd3 N11 Cd3' 19.9(6) . . ?
C16 N12 Cd3' 115.8(19) . . ?
C16 N12 Cd3 108.5(15) . . ?
Cd3' N12 Cd3 17.5(9) . . ?
N1 C1 C2 109(3) . . ?
N1 C1 H1C 109.9 . . ?
C2 C1 H1C 109.9 . . ?
N1 C1 H1D 109.9 . . ?
C2 C1 H1D 109.9 . . ?
H1C C1 H1D 108.3 . . ?
C1 C2 N2 117(2) . . ?
C1 C2 H2A 108.1 . . ?
N2 C2 H2A 108.1 . . ?
C1 C2 H2B 108.1 . . ?
N2 C2 H2B 108.1 . . ?
H2A C2 H2B 107.3 . . ?
N2 C3 C4 114.3(19) . . ?
N2 C3 H3C 108.7 . . ?
C4 C3 H3C 108.7 . . ?
N2 C3 H3D 108.7 . . ?
C4 C3 H3D 108.7 . . ?
H3C C3 H3D 107.6 . . ?
N3 C4 C3 111(2) . . ?
N3 C4 H4C 109.5 . . ?
C3 C4 H4C 109.5 . . ?
N3 C4 H4D 109.5 . . ?
C3 C4 H4D 109.5 . . ?
H4C C4 H4D 108.1 . . ?
N8 C9 C10 113.4(14) . . ?
N8 C9 H9C 108.9 . . ?
C10 C9 H9C 108.9 . . ?
N8 C9 H9D 108.9 . . ?
C10 C9 H9D 108.9 . . ?
H9C C9 H9D 107.7 . . ?
N7 C10 C9 111.7(17) . . ?
N7 C10 H10A 109.3 . . ?
C9 C10 H10A 109.3 . . ?
N7 C10 H10B 109.3 . . ?
C9 C10 H10B 109.3 . . ?
H10A C10 H10B 107.9 . . ?
N8 C11 C12 110.8(15) . . ?
N8 C11 H11A 109.5 . . ?
C12 C11 H11A 109.5 . . ?
N8 C11 H11B 109.5 . . ?
C12 C11 H11B 109.5 . . ?
H11A C11 H11B 108.1 . . ?
N9 C12 C11 109.6(14) . . ?
N9 C12 H12C 109.7 . . ?
C11 C12 H12C 109.7 . . ?
N9 C12 H12D 109.7 . . ?
C11 C12 H12D 109.7 . . ?
H12C C12 H12D 108.2 . . ?
C14 C13 N10 122(5) . . ?
C14 C13 H13A 106.9 . . ?
N10 C13 H13A 106.9 . . ?
C14 C13 H13B 106.9 . . ?
N10 C13 H13B 106.9 . . ?
H13A C13 H13B 106.7 . . ?
N11 C14 C13 116(4) . . ?
N11 C14 H14A 108.3 . . ?
C13 C14 H14A 108.3 . . ?
N11 C14 H14B 108.3 . . ?
C13 C14 H14B 108.3 . . ?
H14A C14 H14B 107.4 . . ?
C16 C15 N11 119(3) . . ?
C16 C15 H15A 107.5 . . ?
N11 C15 H15A 107.5 . . ?
C16 C15 H15B 107.5 . . ?
N11 C15 H15B 107.5 . . ?
H15A C15 H15B 107.0 . . ?
C15 C16 N12 119(3) . . ?
C15 C16 H16A 107.5 . . ?
N12 C16 H16A 107.5 . . ?
C15 C16 H16B 107.5 . . ?
N12 C16 H16B 107.5 . . ?
H16A C16 H16B 107.0 . . ?
C8 N6 Cd2 110.3(11) . . ?
C8 N6 H6A 109.6 . . ?
Cd2 N6 H6A 109.6 . . ?
C8 N6 H6B 109.6 . . ?
Cd2 N6 H6B 109.6 . . ?
H6A N6 H6B 108.1 . . ?
N6 C8 C7 113.2(18) . . ?
N6 C8 H8A 108.9 . . ?
C7 C8 H8A 108.9 . . ?
N6 C8 H8B 108.9 . . ?
C7 C8 H8B 108.9 . . ?
H8A C8 H8B 107.8 . . ?
N5 C7 C8 111.5(15) . . ?
N5 C7 H7C 109.3 . . ?
C8 C7 H7C 109.3 . . ?
N5 C7 H7D 109.3 . . ?
C8 C7 H7D 109.3 . . ?
H7C C7 H7D 108.0 . . ?
C6 N5 C7 115.0(18) . . ?
C6 N5 Cd2 110.9(15) . . ?
C7 N5 Cd2 106.8(12) . . ?
N5 C6 C5 117(2) . . ?
N5 C6 H6C 108.1 . . ?
C5 C6 H6C 108.1 . . ?
N5 C6 H6D 108.1 . . ?
C5 C6 H6D 108.1 . . ?
H6C C6 H6D 107.3 . . ?
C6 C5 N4 110.7(17) . . ?
C6 C5 H5A 109.5 . . ?
N4 C5 H5A 109.5 . . ?
C6 C5 H5B 109.5 . . ?
N4 C5 H5B 109.5 . . ?
H5A C5 H5B 108.1 . . ?
C5 N4 Cd2 105.4(12) . . ?
C5 N4 H4A 110.7 . . ?
Cd2 N4 H4A 110.7 . . ?
C5 N4 H4B 110.7 . . ?
Cd2 N4 H4B 110.7 . . ?
H4A N4 H4B 108.8 . . ?
C17 N13 Cd3' 103(2) . . ?
C17 N13 Cd3 108.2(19) . . ?
Cd3' N13 Cd3 21.6(8) . . ?
N13 C17 C18 116(3) . . ?
N13 C17 H17A 108.3 . . ?
C18 C17 H17A 108.3 . . ?
N13 C17 H17B 108.3 . . ?
C18 C17 H17B 108.3 . . ?
H17A C17 H17B 107.4 . . ?
N14 C18 C17 112(3) . . ?
N14 C18 Cd3' 68(2) . . ?
C17 C18 Cd3' 79.0(19) . . ?
N14 C18 H18A 109.2 . . ?
C17 C18 H18A 109.2 . . ?
Cd3' C18 H18A 66.8 . . ?
N14 C18 H18B 109.2 . . ?
C17 C18 H18B 109.2 . . ?
Cd3' C18 H18B 171.7 . . ?
H18A C18 H18B 107.9 . . ?
C19 N14 C18 127(4) . . ?
C19 N14 Cd3 94(2) . . ?
C18 N14 Cd3 97(2) . . ?
C19 N14 Cd3' 95(3) . . ?
C18 N14 Cd3' 81(2) . . ?
Cd3 N14 Cd3' 19.1(7) . . ?
N14 C19 C20 121(3) . . ?
N14 C19 H19A 107.1 . . ?
C20 C19 H19A 107.1 . . ?
N14 C19 H19B 107.1 . . ?
C20 C19 H19B 107.1 . . ?
H19A C19 H19B 106.8 . . ?
C19 C20 N15 116(3) . . ?
C19 C20 Cd3 85(2) . . ?
N15 C20 Cd3 43.5(15) . . ?
C20 N15 Cd3 98(2) . . ?
C20 N15 Cd3' 88(2) . . ?
Cd3 N15 Cd3' 15.6(8) . . ?

loop_
_geom_bond_atom_site_label_1
_geom_bond_atom_site_label_2
_geom_bond_distance
_geom_bond_site_symmetry_2
_geom_bond_publ_flag
Cd1 N3 2.357(17) . ?
Cd1 O1 2.357(11) . ?
Cd1 O12 2.382(11) . ?
Cd1 O16 2.400(10) . ?
Cd1 O18 2.417(11) . ?
Cd1 N1 2.419(16) . ?
Cd1 N2 2.479(15) . ?
Cd2 N7 2.374(16) . ?
Cd2 N9 2.376(15) . ?
Cd2 N6 2.390(16) . ?
Cd2 N4 2.409(16) . ?
Cd2 N5 2.423(15) . ?
Cd2 N8 2.442(14) . ?
Cd3 Cd3' 0.85(3) . ?
Cd3 N15 1.76(4) . ?
Cd3 N10 2.25(5) . ?
Cd3 N13 2.31(3) . ?
Cd3 N12 2.391(19) . ?
Cd3 N11 2.40(2) . ?
Cd3 N14 2.43(3) . ?
Cd3 C20 2.53(4) . ?
Cd3' N12 1.83(3) . ?
Cd3' N13 2.20(4) . ?
Cd3' N15 2.41(5) . ?
Cd3' N11 2.50(3) . ?
Cd3' N14 2.60(4) . ?
Cd3' C18 2.77(4) . ?
As1 O18 1.752(11) . ?
As1 O13 1.790(11) . ?
As1 O20 1.798(11) . ?
As2 O1 1.747(11) . ?
As2 O39 1.810(9) . ?
As2 O20 1.820(11) . ?
As3 O16 1.743(10) . ?
As3 O3 1.789(11) . ?
As3 O11 1.802(10) . ?
As4 O12 1.740(10) . ?
As4 O3 1.804(11) . ?
As4 O24 1.810(10) . ?
As5 O27 1.753(11) . ?
As5 O14 1.798(10) . ?
As5 O37 1.798(11) . ?
As6 O41 1.780(10) . ?
As6 O23 1.788(10) . ?
As6 O37 1.790(10) . ?
As7 O15 1.793(10) . ?
As7 O35 1.797(10) . ?
As7 O30 1.806(10) . ?
As8 O29 1.766(11) . ?
As8 O19 1.784(10) . ?
As8 O30 1.792(11) . ?
V1 O36 1.626(11) . ?
V1 O33 1.925(11) . ?
V1 O26 1.925(10) . ?
V1 O15 1.976(10) . ?
V1 O29 2.004(11) . ?
V1 V9 2.921(4) . ?
V1 V2 3.036(4) . ?
V1 V8 3.043(4) . ?
V2 O21 1.626(11) . ?
V2 O26 1.916(11) . ?
V2 O28 1.946(11) . ?
V2 O13 1.986(12) . ?
V2 O29 2.023(10) . ?
V2 V3 3.044(4) . ?
V3 O2 1.611(11) . ?
V3 O28 1.918(11) . ?
V3 O31 1.938(11) . ?
V3 O39 1.976(10) . ?
V3 O13 2.014(11) . ?
V3 V11 2.895(4) . ?
V3 V4 3.030(4) . ?
V4 O17 1.598(11) . ?
V4 O34 1.945(10) . ?
V4 O31 1.958(11) . ?
V4 O39 1.986(10) . ?
V4 O27 2.020(11) . ?
V4 V5 3.047(4) . ?
V5 O6 1.626(11) . ?
V5 O34 1.945(10) . ?
V5 O7 1.946(10) . ?
V5 O41 1.993(9) . ?
V5 O27 2.019(10) . ?
V5 V10 2.935(4) . ?
V5 V6 3.024(4) . ?
V6 O38 1.613(11) . ?
V6 O7 1.924(10) . ?
V6 O22 1.935(10) . ?
V6 O24 2.000(10) . ?
V6 O41 2.030(11) . ?
V6 V7 3.012(4) . ?
V7 O4 1.617(10) . ?
V7 O40 1.933(10) . ?
V7 O22 1.958(10) . ?
V7 O24 1.966(10) . ?
V7 O11 1.976(11) . ?
V7 V13 2.899(4) . ?
V7 V8 3.013(4) . ?
V8 O25 1.603(10) . ?
V8 O33 1.934(10) . ?
V8 O40 1.943(9) . ?
V8 O11 1.978(11) . ?
V8 O15 1.980(10) . ?
V9 O10 1.606(12) . ?
V9 O18 1.956(10) . ?
V9 O33 1.977(10) . ?
V9 O26 1.990(11) . ?
V9 O16 1.996(10) . ?
V10 O5 1.616(11) . ?
V10 O7 1.955(10) . ?
V10 O34 1.963(10) . ?
V10 O1 1.981(11) . ?
V10 O12 1.991(10) . ?
V11 O8 1.610(12) . ?
V11 O28 1.933(11) . ?
V11 O31 1.953(10) . ?
V11 O14 2.007(11) . ?
V11 O19 2.024(10) . ?
V12 O32 1.592(11) . ?
V12 O35 1.974(10) . ?
V12 O14 1.981(10) . ?
V12 O23 1.985(11) . ?
V12 O19 1.986(11) . ?
V13 O9 1.607(10) . ?
V13 O40 1.931(9) . ?
V13 O22 1.941(10) . ?
V13 O35 1.988(10) . ?
V13 O23 1.998(9) . ?
N1 C1 1.42(3) . ?
N1 H1A 0.9000 . ?
N1 H1B 0.9000 . ?
N2 C3 1.45(3) . ?
N2 C2 1.52(3) . ?
N3 C4 1.48(3) . ?
N3 H3A 0.9000 . ?
N3 H3B 0.9000 . ?
N7 C10 1.46(3) . ?
N7 H7A 0.9000 . ?
N7 H7B 0.9000 . ?
N8 C9 1.47(2) . ?
N8 C11 1.48(2) . ?
N9 C12 1.45(2) . ?
N9 H9A 0.9000 . ?
N9 H9B 0.9000 . ?
N10 C13 1.56(6) . ?
N10 H12A 0.9000 . ?
N10 H12B 0.9000 . ?
N11 C14 1.38(4) . ?
N11 C15 1.44(3) . ?
N12 C16 1.46(4) . ?
C1 C2 1.44(5) . ?
C1 H1C 0.9700 . ?
C1 H1D 0.9700 . ?
C2 H2A 0.9700 . ?
C2 H2B 0.9700 . ?
C3 C4 1.52(4) . ?
C3 H3C 0.9700 . ?
C3 H3D 0.9700 . ?
C4 H4C 0.9700 . ?
C4 H4D 0.9700 . ?
C9 C10 1.54(3) . ?
C9 H9C 0.9700 . ?
C9 H9D 0.9700 . ?
C10 H10A 0.9700 . ?
C10 H10B 0.9700 . ?
C11 C12 1.51(3) . ?
C11 H11A 0.9700 . ?
C11 H11B 0.9700 . ?
C12 H12C 0.9700 . ?
C12 H12D 0.9700 . ?
C13 C14 1.41(6) . ?
C13 H13A 0.9700 . ?
C13 H13B 0.9700 . ?
C14 H14A 0.9700 . ?
C14 H14B 0.9700 . ?
C15 C16 1.38(4) . ?
C15 H15A 0.9700 . ?
C15 H15B 0.9700 . ?
C16 H16A 0.9700 . ?
C16 H16B 0.9700 . ?
OW7 OW7 1.6(2) 2 ?
N6 C8 1.46(3) . ?
N6 H6A 0.9000 . ?
N6 H6B 0.9000 . ?
C8 C7 1.55(3) . ?
C8 H8A 0.9700 . ?
C8 H8B 0.9700 . ?
C7 N5 1.46(2) . ?
C7 H7C 0.9700 . ?
C7 H7D 0.9700 . ?
N5 C6 1.35(3) . ?
C6 C5 1.51(3) . ?
C6 H6C 0.9700 . ?
C6 H6D 0.9700 . ?
C5 N4 1.57(3) . ?
C5 H5A 0.9700 . ?
C5 H5B 0.9700 . ?
N4 H4A 0.9000 . ?
N4 H4B 0.9000 . ?
N13 C17 1.46(3) . ?
C17 C18 1.55(3) . ?
C17 H17A 0.9700 . ?
C17 H17B 0.9700 . ?
C18 N14 1.44(3) . ?
C18 H18A 0.9700 . ?
C18 H18B 0.9700 . ?
N14 C19 1.31(3) . ?
C19 C20 1.52(3) . ?
C19 H19A 0.9700 . ?
C19 H19B 0.9700 . ?
C20 N15 1.59(3) . ?

loop_
_geom_hbond_atom_site_label_D
_geom_hbond_atom_site_label_H
_geom_hbond_atom_site_label_A
_geom_hbond_distance_DH
_geom_hbond_distance_HA
_geom_hbond_distance_DA
_geom_hbond_angle_DHA
_geom_hbond_site_symmetry_A
N1 H1A O5 0.90 2.58 3.26(2) 133.4 .
N3 H3A OW5 0.90 2.33 3.16(3) 153.2 6_576
N7 H7A O41 0.90 2.54 3.253(19) 136.3 5_677
N7 H7A O6 0.90 2.65 3.44(2) 147.6 5_677
N9 H9A O32 0.90 2.64 3.35(2) 136.2 6_576
N9 H9B O25 0.90 2.09 2.978(19) 169.9 4_556
N10 H12A OW10 0.90 2.31 3.13(10) 151.1 .
N6 H6A O36 0.90 2.06 2.961(19) 175.0 4_556
N6 H6B O38 0.90 2.13 2.98(2) 157.2 5_677
N4 H4A OW4 0.90 2.30 3.13(3) 154.5 5_677
N4 H4B O6 0.90 2.23 3.01(2) 145.9 .
